data_7009057
loop_
_publ_author_name
'Evans, William J.'
'Johnston, Matthew A.'
'Clark, Robert D.'
'Ziller, Joseph W.'

_publ_section_title
;
 Variability of (ring centroid)--Ln--(ring centroid) angles in the
 mixed ligand C5Me5/C8H8 complexes (C5Me5)Ln(C8H8) and
 [(C5Me5)Yb(THF)](\m-\h8&#x2236;\h8-C8H8)[Yb(C5Me5)]
;
_journal_issue 10
_journal_name_full 'Journal of the Chemical Society, Dalton Transactions'
_journal_page_first 1609
_journal_paper_doi 10.1039/a908412f
_journal_year 2000
_chemical_formula_sum 'C18 H23 Dy'
_chemical_formula_weight 401.86
_chemical_name_systematic
; 
 ? 
;
_space_group_IT_number 62
_symmetry_space_group_name_Hall '-P 2ac 2n'
_symmetry_space_group_name_H-M 'P n m a'
_atom_sites_solution_hydrogens geom
_atom_sites_solution_primary direct
_atom_sites_solution_secondary difmap
_audit_creation_method SHELXL-97
_cell_angle_alpha 90.00
_cell_angle_beta 90.00
_cell_angle_gamma 90.00
_cell_formula_units_Z 4
_cell_length_a 10.3676(13)
_cell_length_b 12.9050(16)
_cell_length_c 11.6964(15)
_cell_measurement_temperature 158
_cell_volume 1564.9(3)
_computing_structure_refinement 'SHELXL-97 (Sheldrick, 1997)'
_computing_structure_solution 'SHELXS-97 (Sheldrick, 1990)'
_diffrn_ambient_temperature 158
_diffrn_measured_fraction_theta_full 0.971
_diffrn_measured_fraction_theta_max 0.971
_diffrn_radiation_monochromator graphite
_diffrn_radiation_source 'fine-focus sealed tube'
_diffrn_radiation_type MoK\a
_diffrn_radiation_wavelength 0.71073
_diffrn_reflns_av_R_equivalents 0.0463
_diffrn_reflns_av_sigmaI/netI 0.0426
_diffrn_reflns_limit_h_max 12
_diffrn_reflns_limit_h_min -13
_diffrn_reflns_limit_k_max 16
_diffrn_reflns_limit_k_min -17
_diffrn_reflns_limit_l_max 11
_diffrn_reflns_limit_l_min -15
_diffrn_reflns_number 9493
_diffrn_reflns_theta_full 28.29
_diffrn_reflns_theta_max 28.29
_diffrn_reflns_theta_min 2.35
_exptl_absorpt_coefficient_mu 4.760
_exptl_absorpt_correction_T_max 0.3492
_exptl_absorpt_correction_T_min 0.2181
_exptl_absorpt_correction_type Semi-empirical
_exptl_crystal_colour yellow
_exptl_crystal_density_diffrn 1.706
_exptl_crystal_density_method 'not measured'
_exptl_crystal_description irregular
_exptl_crystal_F_000 788
_exptl_crystal_size_max 0.46
_exptl_crystal_size_mid 0.31
_exptl_crystal_size_min 0.28
_refine_diff_density_max 1.160
_refine_diff_density_min -1.595
_refine_diff_density_rms 0.357
_refine_ls_extinction_method none
_refine_ls_goodness_of_fit_ref 1.112
_refine_ls_hydrogen_treatment mixed
_refine_ls_matrix_type full
_refine_ls_number_parameters 90
_refine_ls_number_reflns 1962
_refine_ls_number_restraints 0
_refine_ls_restrained_S_all 1.112
_refine_ls_R_factor_all 0.0362
_refine_ls_R_factor_gt 0.0277
_refine_ls_shift/su_max 0.003
_refine_ls_shift/su_mean 0.001
_refine_ls_structure_factor_coef Fsqd
_refine_ls_weighting_details 'calc w=1/[\s^2^(Fo^2^)+(0.0539P)^2^+0.0000P] where P=(Fo^2^+2Fc^2^)/3'
_refine_ls_weighting_scheme calc
_refine_ls_wR_factor_gt 0.0769
_refine_ls_wR_factor_ref 0.0967
_reflns_number_gt 1591
_reflns_number_total 1962
_reflns_threshold_expression >2sigma(I)
_cod_data_source_file a908412f.txt
_cod_data_source_block maj21
_cod_original_cell_volume 1564.9
_cod_database_code 7009057

loop_
_symmetry_equiv_pos_as_xyz
'x, y, z'
'-x+1/2, -y, z+1/2'
'-x, y+1/2, -z'
'x+1/2, -y+1/2, -z+1/2'
'-x, -y, -z'
'x-1/2, y, -z-1/2'
'x, -y-1/2, z'
'-x-1/2, y-1/2, z-1/2'

loop_
_atom_site_label
_atom_site_type_symbol
_atom_site_fract_x
_atom_site_fract_y
_atom_site_fract_z
_atom_site_U_iso_or_equiv
_atom_site_adp_type
_atom_site_occupancy
_atom_site_symmetry_multiplicity
_atom_site_calc_flag
_atom_site_refinement_flags
_atom_site_disorder_assembly
_atom_site_disorder_group
Dy1 Dy 0.13112(2) 0.7500 0.49285(2) 0.02008(13) Uani 1 2 d S . .
C1 C 0.3739(5) 0.7500 0.5518(5) 0.0210(12) Uani 1 2 d S . .
C3 C 0.2305(4) 0.6946(3) 0.6879(3) 0.0195(8) Uani 1 1 d . . .
C2 C 0.3186(4) 0.6606(3) 0.6031(3) 0.0199(8) Uani 1 1 d . . .
C5 C 0.3511(4) 0.5494(3) 0.5747(4) 0.0277(10) Uani 1 1 d . . .
H5A H 0.4149 0.5477 0.5128 0.042 Uiso 1 1 calc R . .
H5B H 0.2728 0.5130 0.5502 0.042 Uiso 1 1 calc R . .
H5C H 0.3867 0.5152 0.6425 0.042 Uiso 1 1 calc R . .
C6 C 0.1513(4) 0.6260(3) 0.7668(4) 0.0292(10) Uani 1 1 d . . .
H6A H 0.0983 0.6694 0.8170 0.044 Uiso 1 1 calc R . .
H6B H 0.2093 0.5833 0.8133 0.044 Uiso 1 1 calc R . .
H6C H 0.0953 0.5810 0.7211 0.044 Uiso 1 1 calc R . .
C4 C 0.4753(6) 0.7500 0.4589(6) 0.0317(15) Uani 1 2 d S . .
H4A H 0.4965 0.8216 0.4382 0.048 Uiso 0.50 1 calc PR . .
H4B H 0.4420 0.7135 0.3916 0.048 Uiso 0.50 1 calc PR . .
H4C H 0.5530 0.7149 0.4867 0.048 Uiso 0.50 1 calc PR . .
C7 C -0.1019(8) 0.6925(7) 0.4587(7) 0.029(2) Uiso 0.620(14) 1 d P . 1
H7 H -0.1692 0.6635 0.5036 0.035 Uiso 0.620(14) 1 calc PR . 1
C8 C -0.0228(10) 0.6168(6) 0.4061(8) 0.024(2) Uiso 0.620(14) 1 d P . 1
H8 H -0.0502 0.5483 0.4233 0.029 Uiso 0.620(14) 1 calc PR . 1
C9 C 0.0844(10) 0.6179(7) 0.3357(8) 0.024(2) Uiso 0.620(14) 1 d P . 1
H9 H 0.1126 0.5502 0.3159 0.029 Uiso 0.620(14) 1 calc PR . 1
C10 C 0.1608(8) 0.6949(6) 0.2872(6) 0.026(2) Uiso 0.620(14) 1 d P . 1
H10 H 0.2297 0.6670 0.2434 0.031 Uiso 0.620(14) 1 calc PR . 1
C7' C -0.0624(16) 0.6440(14) 0.4429(14) 0.037(4) Uiso 0.380(14) 1 d P . 2
H7' H -0.1107 0.5903 0.4783 0.044 Uiso 0.380(14) 1 calc PR . 2
C8' C 0.034(2) 0.6088(11) 0.3738(15) 0.034(4) Uiso 0.380(14) 1 d P . 2
H8' H 0.0333 0.5353 0.3691 0.041 Uiso 0.380(14) 1 calc PR . 2
C9' C 0.1296(16) 0.6494(14) 0.3105(13) 0.035(4) Uiso 0.380(14) 1 d P . 2
H9' H 0.1837 0.5977 0.2783 0.042 Uiso 0.380(14) 1 calc PR . 2
C10' C 0.1685(18) 0.7500 0.2807(15) 0.030(4) Uiso 0.380(14) 2 d SP . 2
H10' H 0.2379 0.7500 0.2276 0.036 Uiso 0.380(14) 2 calc SPR . 2
C11' C -0.107(2) 0.7500 0.474(2) 0.042(5) Uiso 0.380(14) 2 d SP . 2
H11' H -0.1790 0.7500 0.5236 0.051 Uiso 0.380(14) 2 calc SPR . 2

loop_
_atom_site_aniso_label
_atom_site_aniso_U_11
_atom_site_aniso_U_22
_atom_site_aniso_U_33
_atom_site_aniso_U_23
_atom_site_aniso_U_13
_atom_site_aniso_U_12
Dy1 0.01927(19) 0.02400(19) 0.01695(18) 0.000 -0.00369(10) 0.000
C1 0.012(3) 0.030(3) 0.021(3) 0.000 0.001(2) 0.000
C3 0.020(2) 0.021(2) 0.0170(19) 0.0007(15) -0.0005(15) -0.0018(16)
C2 0.018(2) 0.022(2) 0.020(2) -0.0008(16) -0.0030(15) 0.0041(16)
C5 0.027(2) 0.026(2) 0.031(2) -0.0044(18) -0.0026(17) 0.0043(19)
C6 0.037(2) 0.026(2) 0.025(2) 0.0059(18) 0.0037(18) -0.004(2)
C4 0.019(3) 0.050(4) 0.027(3) 0.000 0.006(3) 0.000

loop_
_atom_type_symbol
_atom_type_description
_atom_type_scat_dispersion_real
_atom_type_scat_dispersion_imag
_atom_type_scat_source
C C 0.0033 0.0016 'International Tables Vol C Tables 4.2.6.8 and 6.1.1.4'
H H 0.0000 0.0000 'International Tables Vol C Tables 4.2.6.8 and 6.1.1.4'
Dy Dy -0.1892 4.4098 'International Tables Vol C Tables 4.2.6.8 and 6.1.1.4'

loop_
_geom_angle_atom_site_label_1
_geom_angle_atom_site_label_2
_geom_angle_atom_site_label_3
_geom_angle
_geom_angle_site_symmetry_1
_geom_angle_site_symmetry_3
_geom_angle_publ_flag
Cnt1 Dy1 Cnt2 169.7 . . ?
C11' Dy1 C9' 85.2(6) . . ?
C11' Dy1 C9' 85.2(6) . 7_575 ?
C9' Dy1 C9' 62.7(9) . 7_575 ?
C11' Dy1 C7' 34.8(5) . . ?
C9' Dy1 C7' 60.7(5) . . ?
C9' Dy1 C7' 94.6(5) 7_575 . ?
C11' Dy1 C7' 34.8(5) . 7_575 ?
C9' Dy1 C7' 94.6(5) . 7_575 ?
C9' Dy1 C7' 60.7(5) 7_575 7_575 ?
C7' Dy1 C7' 66.4(9) . 7_575 ?
C11' Dy1 C8' 63.2(6) . . ?
C9' Dy1 C8' 31.2(5) . . ?
C9' Dy1 C8' 84.3(6) 7_575 . ?
C7' Dy1 C8' 31.6(5) . . ?
C7' Dy1 C8' 86.9(6) 7_575 . ?
C11' Dy1 C8' 63.2(6) . 7_575 ?
C9' Dy1 C8' 84.3(6) . 7_575 ?
C9' Dy1 C8' 31.2(5) 7_575 7_575 ?
C7' Dy1 C8' 86.9(6) . 7_575 ?
C7' Dy1 C8' 31.6(5) 7_575 7_575 ?
C8' Dy1 C8' 93.3(6) . 7_575 ?
C11' Dy1 C10' 93.7(7) . . ?
C9' Dy1 C10' 32.6(5) . . ?
C9' Dy1 C10' 32.6(5) 7_575 . ?
C7' Dy1 C10' 83.8(5) . . ?
C7' Dy1 C10' 83.8(5) 7_575 . ?
C8' Dy1 C10' 60.9(5) . . ?
C8' Dy1 C10' 60.9(5) 7_575 . ?
C11' Dy1 C10 92.0(6) . . ?
C9' Dy1 C10 16.6(4) . . ?
C9' Dy1 C10 48.3(5) 7_575 . ?
C7' Dy1 C10 73.8(4) . . ?
C7' Dy1 C10 91.7(4) 7_575 . ?
C8' Dy1 C10 46.8(5) . . ?
C8' Dy1 C10 74.0(5) 7_575 . ?
C10' Dy1 C10 16.43(19) . . ?
C11' Dy1 C10 92.0(6) . 7_575 ?
C9' Dy1 C10 48.3(5) . 7_575 ?
C9' Dy1 C10 16.6(4) 7_575 7_575 ?
C7' Dy1 C10 91.7(4) . 7_575 ?
C7' Dy1 C10 73.8(4) 7_575 7_575 ?
C8' Dy1 C10 74.0(5) . 7_575 ?
C8' Dy1 C10 46.8(5) 7_575 7_575 ?
C10' Dy1 C10 16.43(19) . 7_575 ?
C10 Dy1 C10 32.7(4) . 7_575 ?
C11' Dy1 C9 75.3(5) . . ?
C9' Dy1 C9 15.6(3) . . ?
C9' Dy1 C9 74.4(5) 7_575 . ?
C7' Dy1 C9 46.6(4) . . ?
C7' Dy1 C9 92.6(4) 7_575 . ?
C8' Dy1 C9 15.8(4) . . ?
C8' Dy1 C9 90.5(4) 7_575 . ?
C10' Dy1 C9 47.0(3) . . ?
C10 Dy1 C9 31.8(3) . . ?
C10 Dy1 C9 61.7(4) 7_575 . ?
C11' Dy1 C9 75.3(5) . 7_575 ?
C9' Dy1 C9 74.4(5) . 7_575 ?
C9' Dy1 C9 15.6(3) 7_575 7_575 ?
C7' Dy1 C9 92.6(4) . 7_575 ?
C7' Dy1 C9 46.6(4) 7_575 7_575 ?
C8' Dy1 C9 90.5(4) . 7_575 ?
C8' Dy1 C9 15.8(4) 7_575 7_575 ?
C10' Dy1 C9 47.0(3) . 7_575 ?
C10 Dy1 C9 61.7(4) . 7_575 ?
C10 Dy1 C9 31.8(3) 7_575 7_575 ?
C9 Dy1 C9 83.8(4) . 7_575 ?
C2 C1 C2 108.5(5) 7_575 . ?
C2 C1 C4 125.8(2) 7_575 . ?
C2 C1 C4 125.8(2) . . ?
C2 C1 Dy1 73.8(3) 7_575 . ?
C2 C1 Dy1 73.8(3) . . ?
C4 C1 Dy1 118.7(4) . . ?
C2 C3 C3 108.0(2) . 7_575 ?
C2 C3 C6 126.4(4) . . ?
C3 C3 C6 125.6(2) 7_575 . ?
C2 C3 Dy1 74.1(2) . . ?
C3 C3 Dy1 74.05(9) 7_575 . ?
C6 C3 Dy1 118.6(3) . . ?
C3 C2 C1 107.8(4) . . ?
C3 C2 C5 126.2(4) . . ?
C1 C2 C5 126.0(4) . . ?
C3 C2 Dy1 74.2(2) . . ?
C1 C2 Dy1 74.5(3) . . ?
C5 C2 Dy1 118.6(3) . . ?
C8 C7 C7 133.6(5) . 7_575 ?
C8 C7 Dy1 73.8(4) . . ?
C7 C7 Dy1 73.1(2) 7_575 . ?
C9 C8 C7 135.8(7) . . ?
C9 C8 Dy1 74.2(4) . . ?
C7 C8 Dy1 74.0(4) . . ?
C8 C9 C10 135.0(7) . . ?
C8 C9 Dy1 74.4(4) . . ?
C10 C9 Dy1 73.1(4) . . ?
C9 C10 C10 135.6(5) . 7_575 ?
C9 C10 Dy1 75.1(4) . . ?
C10 C10 Dy1 73.65(19) 7_575 . ?
C8' C7' C11' 132.6(16) . . ?
C8' C7' Dy1 74.5(8) . . ?
C11' C7' Dy1 71.8(10) . . ?
C9' C8' C7' 137.5(14) . . ?
C9' C8' Dy1 74.1(8) . . ?
C7' C8' Dy1 73.9(8) . . ?
C8' C9' C10' 135.2(15) . . ?
C8' C9' Dy1 74.8(8) . . ?
C10' C9' Dy1 74.3(9) . . ?
C9' C10' C9' 135.3(19) . 7_575 ?
C9' C10' Dy1 73.2(9) . . ?
C9' C10' Dy1 73.2(9) 7_575 . ?
C7' C11' C7' 134(2) 7_575 . ?
C7' C11' Dy1 73.4(10) 7_575 . ?
C7' C11' Dy1 73.4(10) . . ?

loop_
_geom_bond_atom_site_label_1
_geom_bond_atom_site_label_2
_geom_bond_distance
_geom_bond_site_symmetry_2
_geom_bond_publ_flag
Cnt1 Dy1 1.759 . ?
Cnt2 Dy1 2.306 . ?
Dy1 C11' 2.48(2) . ?
Dy1 C9' 2.497(14) . ?
Dy1 C9' 2.497(14) 7_575 ?
Dy1 C7' 2.498(15) . ?
Dy1 C7' 2.498(15) 7_575 ?
Dy1 C8' 2.505(14) . ?
Dy1 C8' 2.505(14) 7_575 ?
Dy1 C10' 2.511(18) . ?
Dy1 C10 2.527(7) . ?
Dy1 C10 2.527(7) 7_575 ?
Dy1 C9 2.553(7) . ?
Dy1 C9 2.553(7) 7_575 ?
C1 C2 1.421(5) 7_575 ?
C1 C2 1.421(5) . ?
C1 C4 1.511(8) . ?
C3 C2 1.418(5) . ?
C3 C3 1.431(8) 7_575 ?
C3 C6 1.520(5) . ?
C2 C5 1.512(6) . ?
C7 C8 1.416(12) . ?
C7 C7 1.485(19) 7_575 ?
C8 C9 1.383(11) . ?
C9 C10 1.391(11) . ?
C10 C10 1.423(16) 7_575 ?
C7' C8' 1.36(2) . ?
C7' C11' 1.49(2) . ?
C8' C9' 1.34(2) . ?
C9' C10' 1.40(2) . ?
C10' C9' 1.40(2) 7_575 ?
C11' C7' 1.49(2) 7_575 ?
